data_2202208
loop_
_publ_author_name
'L\"ohr, Sandra'
'Yonemura, Makiko'
'Orita, Akihiro'
'Imai, Nobuyuki'
'Akashi, Haruo'
' Junzo Otera'

_publ_section_title
;
 (<i>R</i>)-2,2'-Bis{[5-(2-phenylethynyl)thienyl]ethynyl}-1,1'-binaphthyl
;
_journal_issue 5
_journal_name_full 'Acta Crystallographica Section E'
_journal_page_first o594
_journal_page_last o595
_journal_paper_doi 10.1107/S1600536803007116
_journal_volume 59
_journal_year 2003
_chemical_formula_iupac 'C48 H26 S2'
_chemical_formula_moiety 'C48 H26 S2'
_chemical_formula_sum 'C48 H26 S2'
_chemical_formula_weight 666.85
_space_group_IT_number 5
_symmetry_cell_setting monoclinic
_symmetry_space_group_name_Hall 'C 2y'
_symmetry_space_group_name_H-M 'C 1 2 1'
_cell_angle_alpha 90
_cell_angle_beta 102.407(5)
_cell_angle_gamma 90
_cell_formula_units_Z 2
_cell_length_a 12.24840(10)
_cell_length_b 12.65530(10)
_cell_length_c 11.5031(9)
_cell_measurement_reflns_used 3933
_cell_measurement_temperature 123.1
_cell_measurement_theta_max 25.0
_cell_measurement_theta_min 2.3
_cell_volume 1741.42(14)
_computing_cell_refinement PROCESS-AUTO
_computing_data_collection 'PROCESS-AUTO (Rigaku, 1998)'
_computing_data_reduction 'TEXSAN (Rigaku, 1999)'
_computing_molecular_graphics 'ORTEP3 for Windows (Farrugia, 1997)'
_computing_publication_material
;
CrystalStructure (Molecular Structure Corporation and Rigaku, 2001)
;
_computing_structure_refinement 'SHELXL97 (Sheldrick, 1997) '
_computing_structure_solution 'SIR97 (Altomare et al., 1999)'
_diffrn_detector_area_resol_mean 10.00
_diffrn_measured_fraction_theta_full 0.9970
_diffrn_measured_fraction_theta_max 0.9943
_diffrn_measurement_device_type 'Rigaku RAXIS-IV'
_diffrn_measurement_method \w
_diffrn_radiation_type 'Mo K\a'
_diffrn_radiation_wavelength 0.7107
_diffrn_reflns_av_R_equivalents 0.022
_diffrn_reflns_limit_h_max 15
_diffrn_reflns_limit_h_min -15
_diffrn_reflns_limit_k_max 15
_diffrn_reflns_limit_k_min -16
_diffrn_reflns_limit_l_max 14
_diffrn_reflns_limit_l_min -14
_diffrn_reflns_number 6879
_diffrn_reflns_theta_full 27.00
_diffrn_reflns_theta_max 27.48
_diffrn_standards_decay_% none
_diffrn_standards_interval_time 20
_diffrn_standards_number 3
_exptl_absorpt_coefficient_mu 0.187
_exptl_absorpt_correction_T_max 1.000
_exptl_absorpt_correction_T_min 0.963
_exptl_absorpt_correction_type multi-scan
_exptl_absorpt_process_details '(ABSCOR; Higashi, 1995)'
_exptl_crystal_colour yellow
_exptl_crystal_density_diffrn 1.272
_exptl_crystal_density_method 'not measured'
_exptl_crystal_description cube
_exptl_crystal_F_000 692.00
_exptl_crystal_size_max 0.30
_exptl_crystal_size_mid 0.20
_exptl_crystal_size_min 0.20
_refine_diff_density_max 0.33
_refine_diff_density_min -0.44
_refine_ls_abs_structure_details 'Flack (1983), 1592 Friedel pairs'
_refine_ls_abs_structure_Flack 0.07(4)
_refine_ls_extinction_method none
_refine_ls_goodness_of_fit_ref 1.179
_refine_ls_hydrogen_treatment refall
_refine_ls_number_parameters 240
_refine_ls_number_reflns 2081
_refine_ls_R_factor_gt 0.0300
_refine_ls_shift/su_max 0.0000
_refine_ls_structure_factor_coef Fsqd
_refine_ls_weighting_details 'w = 1/[0.0016Fo^2^ + \s^2^(Fo) + 0.5]/(4Fo^2^)'
_refine_ls_weighting_scheme calc
_refine_ls_wR_factor_ref 0.0940
_reflns_number_gt 3501
_reflns_number_total 3505
_reflns_threshold_expression F^2^>2\s(F^2^)
_cod_data_source_file wn6142.cif
_cod_data_source_block I
_cod_original_cell_volume 1741.40(10)
_cod_original_sg_symbol_H-M 'C 2'
_cod_database_code 2202208
_cod_database_fobs_code 2202208

loop_
_symmetry_equiv_pos_as_xyz
x,y,z
x+1/2,y+1/2,z
-x,y,-z
-x+1/2,y+1/2,-z

loop_
_atom_site_label
_atom_site_fract_x
_atom_site_fract_y
_atom_site_fract_z
_atom_site_U_iso_or_equiv
_atom_site_adp_type
_atom_site_calc_flag
_atom_site_refinement_flags
_atom_site_occupancy
_atom_site_disorder_assembly
_atom_site_disorder_group
_atom_site_type_symbol
S1 -0.37680(3) -0.42883(3) -0.32626(2) 0.02704(8) Uani d . 1.00 . . S
C12 -0.19200(10) -0.52980(10) -0.19340(10) 0.0200(3) Uani d . 1.00 . . C
C2 0.14344(9) -0.72572(9) -0.01610(10) 0.0166(2) Uani d . 1.00 . . C
C13 -0.30490(10) -0.49753(9) -0.20370(10) 0.0215(3) Uani d . 1.00 . . C
C11 -0.09850(10) -0.56420(10) -0.17760(10) 0.0191(3) Uani d . 1.00 . . C
C3 0.17770(10) -0.78498(9) 0.08960(10) 0.0198(3) Uani d . 1.00 . . C
C5 0.35240(10) -0.82860(10) 0.03330(10) 0.0313(3) Uani d . 1.00 . . C
C16 -0.49720(10) -0.42730(10) -0.27080(10) 0.0278(3) Uani d . 1.00 . . C
C4 0.27980(10) -0.83600(10) 0.11430(10) 0.0269(3) Uani d . 1.00 . . C
C1 0.03821(9) -0.67186(9) -0.04333(9) 0.0149(2) Uani d . 1.00 . . C
C7 0.21650(10) -0.72010(10) -0.09820(10) 0.0218(3) Uani d . 1.00 . . C
C9 0.08120(10) -0.61210(10) -0.23150(10) 0.0239(3) Uani d . 1.00 . . C
C19 -0.77580(10) -0.30140(10) -0.48010(10) 0.0309(3) Uani d . 1.00 . . C
C17 -0.59600(10) -0.38080(10) -0.34010(10) 0.0334(3) Uani d . 1.00 . . C
C10 0.00770(10) -0.61592(9) -0.14950(10) 0.0178(2) Uani d . 1.00 . . C
C15 -0.48220(10) -0.47750(10) -0.16230(10) 0.0328(3) Uani d . 1.00 . . C
C22 -0.95870(10) -0.21540(10) -0.64030(10) 0.0353(3) Uani d . 1.00 . . C
C6 0.32180(10) -0.77340(10) -0.06900(10) 0.0293(3) Uani d . 1.00 . . C
C21 -0.88360(10) -0.15020(10) -0.56370(10) 0.0369(4) Uani d . 1.00 . . C
C8 0.18280(10) -0.66170(10) -0.20530(10) 0.0269(3) Uani d . 1.00 . . C
C23 -0.94220(10) -0.32230(10) -0.63580(10) 0.0357(4) Uani d . 1.00 . . C
C20 -0.79270(10) -0.19180(10) -0.48480(10) 0.0338(3) Uani d . 1.00 . . C
C24 -0.85150(10) -0.36670(10) -0.55580(10) 0.0365(4) Uani d . 1.00 . . C
C18 -0.67900(10) -0.34470(10) -0.40240(10) 0.0353(3) Uani d . 1.00 . . C
C14 -0.37190(10) -0.51740(10) -0.12420(10) 0.0275(3) Uani d . 1.00 . . C
H6 0.06760(10) -0.56990(10) -0.29370(10) 0.0290(10) Uiso c . 1.00 . . H
H1 0.13300(10) -0.78611(9) 0.15370(10) 0.0240(10) Uiso c . 1.00 . . H
H2 0.29090(10) -0.87820(10) 0.18780(10) 0.0320(10) Uiso c . 1.00 . . H
H8 -0.53580(10) -0.47800(10) -0.10810(10) 0.0400(10) Uiso c . 1.00 . . H
H7 -0.34130(10) -0.55910(10) -0.04470(10) 0.0330(10) Uiso c . 1.00 . . H
H13 -0.83670(10) -0.43680(10) -0.55640(10) 0.0410(10) Uiso c . 1.00 . . H
H12 -0.99220(10) -0.36160(10) -0.68660(10) 0.0410(10) Uiso c . 1.00 . . H
H11 -1.02320(10) -0.18100(10) -0.69760(10) 0.0410(10) Uiso c . 1.00 . . H
H10 -0.89520(10) -0.07200(10) -0.57460(10) 0.0430(10) Uiso c . 1.00 . . H
H9 -0.74230(10) -0.14660(10) -0.42410(10) 0.0390(10) Uiso c . 1.00 . . H
H5 0.23730(10) -0.65370(10) -0.25810(10) 0.0330(10) Uiso c . 1.00 . . H
H4 0.36600(10) -0.77500(10) -0.12990(10) 0.0360(10) Uiso c . 1.00 . . H
H3 0.42170(10) -0.87160(10) 0.05260(10) 0.0380(10) Uiso c . 1.00 . . H

loop_
_atom_site_aniso_label
_atom_site_aniso_U_11
_atom_site_aniso_U_22
_atom_site_aniso_U_33
_atom_site_aniso_U_12
_atom_site_aniso_U_13
_atom_site_aniso_U_23
S1 0.0280(2) 0.0312(2) 0.01830(10) 0.01380(10) -0.00300(10) 0.00120(10)
C12 0.0211(6) 0.0209(5) 0.0167(5) 0.0034(5) 0.0006(4) 0.0003(4)
C2 0.0116(5) 0.0193(5) 0.0183(5) -0.0015(4) .0020(4) -0.0049(4)
C13 0.0204(6) 0.0228(6) 0.0180(5) 0.0076(5) -0.0030(4) -0.0014(4)
C11 0.0209(5) 0.0208(5) 0.0153(5) 0.0017(5) 0.0032(4) 0.0018(4)
C3 0.0143(5) 0.0214(5) 0.0227(5) 0.0002(4) 0.0015(4) -0.0007(4)
C5 0.0128(5) 0.0413(7) 0.0374(7) 0.0087(6) -0.0002(5) -0.0101(6)
C16 0.0244(6) 0.0330(6) 0.0216(5) 0.0154(6) -0.0052(4) -0.0096(5)
C4 0.0202(6) 0.0297(6) 0.0276(6) 0.0048(5) -0.0019(5) -0.0008(5)
C1 0.0102(4) 0.0186(5) 0.0165(5) -0.0011(4) .0039(4) -0.0028(4)
C7 0.0123(5) 0.0319(6) 0.0220(5) -0.0009(5) .0053(4) -0.0095(5)
C9 0.0231(6) 0.0332(6) 0.0169(5) -0.0015(5) 0.0075(4) 0.0033(4)
C19 0.0255(6) 0.0395(8) 0.0231(6) 0.0180(6) -0.0052(5) -0.0098(5)
C17 0.0303(7) 0.0411(7) 0.0232(6) 0.0175(6) -0.0064(5) -0.0122(5)
C10 0.0148(5) 0.0211(5) 0.0174(5) -0.0006(4) .0034(4) -0.0005(4)
C15 0.0251(7) 0.0463(8) 0.0251(6) 0.0146(6) 0.0017(5) -0.0038(5)
C22 0.0270(6) 0.0531(9) 0.0222(6) 0.0194(7) -0.0027(5) 0.0021(6)
C6 0.0136(5) 0.0440(8) 0.0319(6) 0.0019(6) 0.0081(5) -0.0126(6)
C21 0.0342(7) 0.0381(8) 0.0347(7) 0.0167(7) -0.0005(6) 0.0015(6)
C8 0.0184(5) 0.0421(7) 0.0225(6) -0.0019(6) .0095(4) -0.0046(5)
C23 0.0270(7) 0.0465(9) 0.0271(7) 0.0129(6) -0.0084(6) -0.0096(6)
C20 0.0321(7) 0.0353(7) 0.0285(6) 0.0118(6) -0.0056(5) -0.0081(5)
C24 0.0331(7) 0.0373(8) 0.0321(7) 0.0174(6) -0.0083(6) -0.0106(6)
C18 0.0329(7) 0.0419(8) 0.0250(6) 0.0186(7) -0.0072(5) -0.0127(6)
C14 0.0229(6) 0.0369(7) 0.0207(5) 0.0098(6) 0.0001(5) 0.0003(5)

loop_
_atom_type_symbol
_atom_type_description
_atom_type_scat_dispersion_real
_atom_type_scat_dispersion_imag
_atom_type_scat_source
C C 0.003 0.002
;
International Tables for Crystallography
(1992, Vol. C, Tables 4.2.6.8 and 6.1.1.4)
;
H H 0.000 0.000
;
International Tables for Crystallography
(1992, Vol. C, Table 6.1.1.4)
;
S S 0.125 0.123
;
International Tables for Crystallography
(1992, Vol. C, Tables 4.2.6.8 and 6.1.1.4)
;

loop_
_geom_angle_atom_site_label_1
_geom_angle_atom_site_label_2
_geom_angle_atom_site_label_3
_geom_angle
_geom_angle_publ_flag
S1 C13 C12 121.95(9) yes
S1 C13 C14 111.21(9) yes
C13 S1 C16 91.76(6) yes
S1 C16 C17 119.22(11) yes
S1 C16 C15 111.74(9) yes
C9 C10 C11 120.24(11) yes
C10 C11 C12 172.28(13) yes
C11 C12 C13 173.98(13) yes
C12 C13 C14 126.82(11) yes
C13 C14 C15 113.15(12) yes
C14 C15 C16 112.13(12) yes
C15 C16 C17 128.99(13) yes
C16 C17 C18 177.12(13) yes
C17 C18 C19 177.94(17) yes
C18 C19 C20 119.91(14) yes
C18 C19 C24 120.79(13) yes
C1 C10 C9 120.30(10) yes
C1 C10 C11 119.40(10) yes
C3 C2 C1 121.87(9) no
C3 C2 C7 118.70(10) no
C1 C2 C7 119.40(10) no
C2 C3 C4 120.90(11) no
C2 C3 H1 121.90(10) no
C4 C3 H1 116.90(10) no
C4 C5 C6 120.68(12) no
C4 C5 H3 116.2(2) no
C6 C5 H3 122.8(2) no
C3 C4 C5 120.00(12) no
C3 C4 H2 112.40(10) no
C5 C4 H2 127.5(2) no
C2 C1 C10 119.59(9) no
C2 C7 C6 118.74(11) no
C2 C7 C8 119.30(10) no
C6 C7 C8 121.90(10) no
C10 C9 C8 120.55(11) no
C10 C9 H6 121.2(2) no
C8 C9 H6 117.5(2) no
C20 C19 C24 119.23(13) no
C16 C15 H8 126.3(2) no
C14 C15 H8 121.0(2) no
C21 C22 C23 119.22(13) no
C21 C22 H11 118.2(2) no
C23 C22 H11 122.5(2) no
C5 C6 C7 120.99(11) no
C5 C6 H4 121.6(2) no
C7 C6 H4 117.0(2) no
C22 C21 C20 121.14(15) no
C22 C21 H10 116.5(2) no
C20 C21 H10 122.1(2) no
C7 C8 C9 120.80(10) no
C7 C8 H5 118.10(10) no
C9 C8 H5 121.00(10) no
C22 C23 C24 120.84(14) no
C22 C23 H12 116.6(2) no
C24 C23 H12 122.6(2) no
C19 C20 C21 119.66(14) no
C19 C20 H9 118.2(2) no
C21 C20 H9 121.8(2) no
C19 C24 C23 119.91(14) no
C19 C24 H13 118.5(2) no
C23 C24 H13 121.4(2) no
C13 C14 H7 121.10(10) no
C15 C14 H7 125.7(2) no

loop_
_geom_bond_atom_site_label_1
_geom_bond_atom_site_label_2
_geom_bond_site_symmetry_1
_geom_bond_site_symmetry_2
_geom_bond_distance
_geom_bond_publ_flag
S1 C13 . . 1.7274(12) yes
S1 C16 . . 1.7282(13) yes
C10 C11 . . 1.4302(17) yes
C11 C12 . . 1.2018(17) yes
C12 C13 . . 1.4220(16) yes
C13 C14 . . 1.3768(18) yes
C14 C15 . . 1.4206(18) yes
C15 C16 . . 1.377(2) yes
C16 C17 . . 1.4252(17) yes
C17 C18 . . 1.201(2) yes
C18 C19 . . 1.4314(18) yes
C2 C3 . . 1.4134(16) no
C2 C1 . . 1.4321(15) no
C2 C7 . . 1.4358(13) no
C3 C4 . . 1.3808(16) no
C3 H1 . . 1.008(2) no
C5 C4 . . 1.4226(19) no
C5 C6 . . 1.350(2) no
C5 H3 . . 0.992(2) no
C4 H2 . . 0.985(2) no
C1 C10 . . 1.3910(15) no
C7 C6 . . 1.4303(17) no
C7 C8 . . 1.4202(18) no
C9 C10 . . 1.4379(14) no
C9 C8 . . 1.3675(18) no
C9 H6 . . 0.880(2) no
C19 C20 . . 1.401(2) no
C19 C24 . . 1.398(2) no
C15 H8 . . 0.998(2) no
C22 C21 . . 1.398(2) no
C22 C23 . . 1.368(2) no
C22 H11 . . 1.012(3) no
C6 H4 . . 0.973(2) no
C21 C20 . . 1.381(2) no
C21 H10 . . 1.004(2) no
C8 H5 . . 1.000(2) no
C23 C24 . . 1.3986(19) no
C23 H12 . . 0.901(3) no
C20 H9 . . 1.006(3) no
C24 H13 . . 0.905(2) no
C14 H7 . . 1.053(2) no

loop_
_geom_contact_atom_site_label_1
_geom_contact_atom_site_label_2
_geom_contact_distance
_geom_contact_site_symmetry_2
_geom_contact_publ_flag
S1 C12 2.7578(13) . no
S1 C13 1.7274(12) . no
S1 C16 1.7282(13) . no
S1 C19 3.5846(13) 3_454 no
S1 C17 2.7243(15) . no
S1 C15 2.5782(16) . no
S1 C24 3.4501(16) 3_454 no
S1 C18 3.5018(14) 3_454 no
S1 C14 2.5691(14) . no
S1 H8 3.5459(15) . no
S1 H7 3.5761(14) . no
S1 H13 3.1920(17) 3_454 no
S1 H11 3.4508(17) 4_344 no
S1 H10 3.3492(16) 2_545 no
S1 H10 3.3184(15) 4_344 no
S1 H9 3.5169(14) 2_545 no
C12 C2 3.4191(17) 3_555 no
C12 C13 1.4220(16) . no
C12 C11 1.2018(17) . no
C12 C3 3.4342(17) 3_555 no
C12 C1 3.4743(17) . no
C12 C1 3.4628(16) 3_555 no
C12 C10 2.6261(17) . no
C12 C6 3.5349(18) 2_455 no
C12 C14 2.5029(18) . no
C12 H1 3.3331(17) 3_555 no
C12 H7 2.7834(17) . no
C12 H13 3.1987(19) 3_454 no
C12 H12 3.5868(19) 3_454 no
C12 H9 2.9838(18) 2_545 no
C12 H4 3.3490(19) 2_455 no
C12 H3 3.5017(19) 2_455 no
C2 C11 3.1579(15) 3_555 no
C2 C3 1.4134(16) . no
C2 C5 2.8179(16) . no
C2 C4 2.4307(16) . no
C2 C1 1.4321(15) . no
C2 C1 2.5564(15) 3_555 no
C2 C7 1.4358(13) . no
C2 C9 2.8238(18) . no
C2 C10 2.4398(16) . no
C2 C10 3.2402(15) 3_555 no
C2 C6 2.4663(15) . no
C2 C8 2.4650(15) . no
C2 H1 2.1260(16) . no
C2 H1 3.5005(17) 3_555 no
C2 H2 3.2656(16) . no
C2 H7 3.1751(17) 3_555 no
C2 H5 3.3581(15) . no
C2 H4 3.3271(15) . no
C13 C11 2.6203(17) . no
C13 C16 2.4808(17) . no
C13 C15 2.3348(18) . no
C13 C6 3.4379(19) 2_455 no
C13 C14 1.3768(18) . no
C13 H8 3.2563(19) . no
C13 H7 2.1218(17) . no
C13 H11 3.176(2) 4_344 no
C13 H9 3.3769(18) 2_545 no
C13 H4 3.5034(19) 2_455 no
C11 C3 3.1931(17) 3_555 no
C11 C1 2.4362(15) . no
C11 C1 2.8380(16) 3_555 no
C11 C9 2.4869(16) . no
C11 C10 1.4302(17) . no
C11 C14 3.5808(18) . no
C11 H6 2.6635(16) . no
C11 H1 2.8624(17) 3_555 no
C11 H13 3.3987(18) 3_454 no
C11 H12 3.3151(18) 3_454 no
C11 H9 3.1754(19) 2_545 no
C11 H3 3.5683(18) 2_455 no
C11 H3 3.3708(19) 4_555 no
C3 C5 2.4279(17) . no
C3 C4 1.3808(16) . no
C3 C1 2.4871(15) . no
C3 C1 2.9535(16) 3_555 no
C3 C7 2.4510(17) . no
C3 C17 3.4656(18) 4_445 no
C3 C10 3.2988(16) 3_555 no
C3 C6 2.8021(16) . no
C3 H1 1.00803(6) . no
C3 H2 1.9784(17) . no
C3 H8 3.0326(18) 4_445 no
C3 H7 3.5915(18) 3_555 no
C3 H3 3.2946(16) . no
C5 C4 1.4226(19) . no
C5 C7 2.4203(19) . no
C5 C6 1.350(2) . no
C5 H1 3.3198(17) . no
C5 H2 2.167(2) . no
C5 H7 3.418(2) 3_555 no
C5 H12 3.398(2) 2_646 no
C5 H4 2.036(2) . no
C5 H4 3.4563(19) 3_655 no
C5 H3 0.992(2) . no
C5 H3 3.180(3) 3_655 no
C16 C17 1.4252(17) . no
C16 C15 1.377(2) . no
C16 C21 3.538(2) 4_344 no
C16 C18 2.6253(18) . no
C16 C14 2.3216(17) . no
C16 H1 2.9558(16) 4_455 no
C16 H8 2.126(2) . no
C16 H7 3.3259(17) . no
C16 H11 3.248(2) 4_344 no
C16 H10 2.692(2) 4_344 no
C4 C7 2.8125(19) . no
C4 C6 2.4097(19) . no
C4 H1 2.0452(17) . no
C4 H2 0.985(2) . no
C4 H8 3.475(2) 4_445 no
C4 H7 3.514(2) 2_545 no
C4 H12 3.2251(18) 2_646 no
C4 H11 3.480(2) 2_646 no
C4 H4 3.2982(18) . no
C4 H3 2.0632(18) . no
C1 C7 2.4767(14) . no
C1 C9 2.4539(14) . no
C1 C10 1.3910(15) . no
C1 C10 2.5042(15) 3_555 no
C1 C8 2.8354(14) . no
C1 H6 3.2450(15) . no
C1 H1 2.7284(15) . no
C1 H1 2.6375(17) 3_555 no
C7 C9 2.4235(18) . no
C7 C10 2.8250(17) . no
C7 C6 1.4303(17) . no
C7 C8 1.4202(18) . no
C7 H6 3.1992(18) . no
C7 H1 3.3777(17) . no
C7 H7 2.8483(17) 3_555 no
C7 H5 2.0870(17) . no
C7 H4 2.0628(16) . no
C7 H3 3.3348(19) . no
C9 C10 1.4379(14) . no
C9 C8 1.3675(18) . no
C9 H6 0.880(2) . no
C9 H2 3.3374(19) 4_555 no
C9 H12 3.418(2) 3_454 no
C9 H5 2.0679(17) . no
C19 C17 2.6320(19) . no
C19 C22 2.797(2) . no
C19 C21 2.405(2) . no
C19 C23 2.4209(17) . no
C19 C20 1.401(2) . no
C19 C24 1.398(2) . no
C19 C18 1.4314(18) . no
C19 H2 3.542(2) 4_455 no
C19 H13 1.995(2) . no
C19 H12 3.2479(18) . no
C19 H10 3.327(2) . no
C19 H9 2.076(2) . no
C17 C15 2.530(2) . no
C17 C21 3.577(2) 4_344 no
C17 C20 3.545(2) . no
C17 C24 3.556(2) . no
C17 C18 1.201(2) . no
C17 H1 2.5800(17) 4_455 no
C17 H2 3.249(2) 4_455 no
C17 H8 2.887(2) . no
C17 H13 3.497(2) . no
C17 H10 2.605(2) 4_344 no
C17 H9 3.491(2) . no
C10 C8 2.4366(16) . no
C10 H6 2.0374(14) . no
C10 H1 2.7526(17) 3_555 no
C10 H5 3.3476(15) . no
C10 H3 3.337(2) 4_555 no
C15 C14 1.4206(18) . no
C15 H1 3.0611(18) 4_455 no
C15 H8 0.998(2) . no
C15 H8 3.072(3) 3_455 no
C15 H7 2.2072(18) . no
C15 H11 3.046(2) 4_344 no
C15 H10 3.299(2) 4_344 no
C22 C21 1.398(2) . no
C22 C21 3.444(2) 3_354 no
C22 C23 1.368(2) . no
C22 C20 2.420(2) . no
C22 C24 2.406(2) . no
C22 H13 3.224(2) . no
C22 H12 1.946(3) . no
C22 H11 1.01153(6) . no
C22 H10 2.053(2) . no
C22 H9 3.337(2) . no
C22 H5 3.270(2) 4_454 no
C22 H4 3.184(2) 4_454 no
C6 C8 2.4923(19) . no
C6 H2 3.3337(19) . no
C6 H7 2.999(2) 3_555 no
C6 H5 2.6704(19) . no
C6 H4 0.973(2) . no
C6 H3 2.064(2) . no
C6 H3 3.3457(19) 3_655 no
C21 C23 2.385(2) . no
C21 C20 1.381(2) . no
C21 C24 2.767(2) . no
C21 H12 3.182(2) . no
C21 H11 2.077(2) . no
C21 H11 3.459(2) 3_354 no
C21 H10 1.004 . no
C21 H10 3.564(3) 3_354 no
C21 H9 2.093(2) . no
C21 H5 2.999(2) 4_454 no
C8 H6 1.9380(19) . no
C8 H7 3.3654(18) 3_555 no
C8 H5 1.000(2) . no
C8 H4 2.6478(18) . no
C23 C20 2.780(2) . no
C23 C24 1.3986(19) . no
C23 H6 3.508(2) 3_454 no
C23 H2 3.5300(19) 2_354 no
C23 H13 2.023(2) . no
C23 H12 0.901(3) . no
C23 H11 2.094(2) . no
C23 H10 3.269(2) . no
C23 H4 3.095(2) 4_454 no
C20 C24 2.414(2) . no
C20 C18 2.452(2) . no
C20 H13 3.223(2) . no
C20 H13 3.582(2) 4_354 no
C20 H11 3.318(2) . no
C20 H11 3.397(2) 3_354 no
C20 H10 2.095(2) . no
C20 H9 1.00601(5) . no
C20 H5 3.2099(19) 4_454 no
C24 C18 2.460(2) . no
C24 H13 0.905(2) . no
C24 H12 2.0313(19) . no
C24 H11 3.336(2) . no
C24 H9 3.313(2) . no
C18 H1 2.8913(18) 4_455 no
C18 H2 3.098(2) 4_455 no
C18 H13 2.599(2) . no
C18 H10 3.045(2) 4_344 no
C18 H9 2.620(2) . no
C14 H8 2.1146(19) . no
C14 H8 3.1576(19) 3_455 no
C14 H7 1.05254(7) . no
C14 H11 3.002(2) 4_344 no

loop_
_geom_torsion_atom_site_label_1
_geom_torsion_atom_site_label_2
_geom_torsion_atom_site_label_3
_geom_torsion_atom_site_label_4
_geom_torsion
_geom_torsion_publ_flag
C16 S1 C13 C12 178.10(10) yes
C16 S1 C13 C14 -0.20(10) yes
C13 S1 C16 C17 -177.60(10) yes
C13 S1 C16 C15 0.10(10) yes
S1 C13 C14 C15 0.30(10) yes
C12 C13 C14 C15 -177.90(10) yes
S1 C16 C15 C14 0.10(10) yes
C17 C16 C15 C14 177.5(2) yes
C2 C1 C10 C11 178.60(10) yes
C8 C9 C10 C11 -179.80(10) yes
C8 C9 C10 C1 -1.3(2) yes
C18 C19 C20 C21 177.20(10) yes
C16 C15 C14 C13 -0.3(2) yes
C1 C2 C3 C4 -179.80(10) no
C7 C2 C3 C4 0.5(2) no
C3 C2 C1 C10 -179.00(10) no
C7 C2 C1 C10 0.7(2) no
C3 C2 C7 C6 -0.9(2) no
C3 C2 C7 C8 179.40(10) no
C1 C2 C7 C6 179.30(10) no
C1 C2 C7 C8 -0.3(2) no
C2 C3 C4 C5 0.5(2) no
C6 C5 C4 C3 -1.1(2) no
C4 C5 C6 C7 0.7(2) no
C2 C1 C10 C9 0.0(2) no
C2 C7 C6 C5 0.3(2) no
C8 C7 C6 C5 180.00(10) no
C2 C7 C8 C9 -0.9(2) no
C6 C7 C8 C9 179.50(10) no
C10 C9 C8 C7 1.7(2) no
C24 C19 C20 C21 0.2(2) no
C20 C19 C24 C23 0.5(2) no
C18 C19 C24 C23 -176.50(10) no
C23 C22 C21 C20 0.8(2) no
C21 C22 C23 C24 -0.1(2) no
C22 C21 C20 C19 -0.8(2) no
C22 C23 C24 C19 -0.6(2) no

loop_
_cod_related_entry_id
_cod_related_entry_database
_cod_related_entry_code
1 ChemSpider 21131759
